data_7006303
loop_
_publ_author_name
'Kozlova, Marina N.'
'Ferlay, Sylvie'
'Solovieva, Svetlana E.'
'Antipin, Igor S.'
'Konovalov, Alexander I.'
'Kyritsakas, Nathalie'
'Hosseini, Mir Wais'

_publ_section_title
;
 Molecular tectonics: on the formation of 1-D silver coordination
 networks by thiacalixarenes bearing nitrile groups.
;
_journal_issue 44
_journal_name_full 'Dalton transactions (Cambridge, England : 2003)'
_journal_page_first 5126
_journal_page_last 5131
_journal_paper_doi 10.1039/b712351e
_journal_year 2007
_chemical_formula_moiety '4(C56 H68 Ag N4 O4 S4), 4(F6 Sb), 7(C2 H2 Cl6)'
_chemical_formula_sum 'C232 H280 Ag4 Cl24 F24 N16 O16 S16 Sb4'
_chemical_formula_weight 6286.96
_chemical_name_systematic
;
?
;
_space_group_IT_number 14
_symmetry_cell_setting monoclinic
_symmetry_space_group_name_Hall '-P 2ybc'
_symmetry_space_group_name_H-M 'P 1 21/c 1'
_atom_sites_solution_hydrogens geom
_atom_sites_solution_primary direct
_atom_sites_solution_secondary difmap
_audit_creation_method SHELXL-97
_cell_angle_alpha 90.00
_cell_angle_beta 94.169(2)
_cell_angle_gamma 90.00
_cell_formula_units_Z 1
_cell_length_a 16.4840(3)
_cell_length_b 15.0260(4)
_cell_length_c 28.9440(6)
_cell_measurement_reflns_used 16787
_cell_measurement_temperature 173(2)
_cell_measurement_theta_max 27.878
_cell_measurement_theta_min 0.998
_cell_volume 7150.1(3)
_computing_cell_refinement 'Bruker SMART'
_computing_data_collection 'Bruker SMART'
_computing_data_reduction 'Bruker SAINT'
_computing_molecular_graphics 'Bruker SHELXTL'
_computing_publication_material 'Bruker SHELXTL'
_computing_structure_refinement 'SHELXL-97 (Sheldrick, 1997)'
_computing_structure_solution 'SHELXS-97 (Sheldrick, 1990)'
_diffrn_ambient_temperature 173(2)
_diffrn_measured_fraction_theta_full 0.998
_diffrn_measured_fraction_theta_max 0.998
_diffrn_measurement_device_type 'CCD area detector'
_diffrn_measurement_method 'phi and omega scans'
_diffrn_radiation_monochromator graphite
_diffrn_radiation_source 'fine-focus sealed tube'
_diffrn_radiation_type MoK\a
_diffrn_radiation_wavelength 0.71073
_diffrn_reflns_av_R_equivalents 0.0364
_diffrn_reflns_av_sigmaI/netI 0.0652
_diffrn_reflns_limit_h_max 21
_diffrn_reflns_limit_h_min -21
_diffrn_reflns_limit_k_max 18
_diffrn_reflns_limit_k_min -19
_diffrn_reflns_limit_l_max 38
_diffrn_reflns_limit_l_min -38
_diffrn_reflns_number 30216
_diffrn_reflns_theta_full 27.88
_diffrn_reflns_theta_max 27.88
_diffrn_reflns_theta_min 1.53
_exptl_absorpt_coefficient_mu 1.052
_exptl_absorpt_correction_T_max 0.9021
_exptl_absorpt_correction_T_min 0.9021
_exptl_absorpt_correction_type multi-scan
_exptl_absorpt_process_details sadabs
_exptl_crystal_colour colorless
_exptl_crystal_density_diffrn 1.460
_exptl_crystal_density_meas ?
_exptl_crystal_density_method 'not measured'
_exptl_crystal_description prism
_exptl_crystal_F_000 3184
_exptl_crystal_size_max 0.14
_exptl_crystal_size_mid 0.12
_exptl_crystal_size_min 0.10
_refine_diff_density_max 1.970
_refine_diff_density_min -1.731
_refine_diff_density_rms 0.176
_refine_ls_extinction_method none
_refine_ls_goodness_of_fit_ref 1.038
_refine_ls_hydrogen_treatment constr
_refine_ls_matrix_type full
_refine_ls_number_parameters 737
_refine_ls_number_reflns 17018
_refine_ls_number_restraints 14
_refine_ls_restrained_S_all 1.039
_refine_ls_R_factor_all 0.1425
_refine_ls_R_factor_gt 0.0952
_refine_ls_shift/su_max 0.015
_refine_ls_shift/su_mean 0.001
_refine_ls_structure_factor_coef Fsqd
_refine_ls_weighting_details 'calc w=1/[\s^2^(Fo^2^)+(0.1800P)^2^+24.7861P] where P=(Fo^2^+2Fc^2^)/3'
_refine_ls_weighting_scheme calc
_refine_ls_wR_factor_gt 0.2798
_refine_ls_wR_factor_ref 0.2959
_reflns_number_gt 10411
_reflns_number_total 17018
_reflns_threshold_expression >2sigma(I)
_cod_data_source_file b712351e.txt
_cod_data_source_block shelxl_3-SbF6
_cod_depositor_comments
;
The following automatic conversions were performed:
'_symmetry_cell_setting' value 'Monoclinic' changed to 'monoclinic'
according to '/home/saulius/struct/CIF-dictionaries/cif_core.dic'
dictionary named 'cif_core.dic' version 2.4.1 from 2010-06-29.

Automatic conversion script
Id: cif_fix_enum 1527 2010-12-29 10:47:43Z saulius 

The following automatic conversions were performed:

'_exptl_crystal_density_meas' value 'none' was changed to '?' - the
value is perceived as not measured.

Automatic conversion script
Id: cif_fix_values 3008 2015-01-20 13:52:24Z robertas 
;
_cod_original_sg_symbol_H-M P21/c
_cod_database_code 7006303

loop_
_symmetry_equiv_pos_as_xyz
'x, y, z'
'-x, y+1/2, -z+1/2'
'-x, -y, -z'
'x, -y-1/2, z-1/2'

loop_
_atom_site_label
_atom_site_type_symbol
_atom_site_fract_x
_atom_site_fract_y
_atom_site_fract_z
_atom_site_U_iso_or_equiv
_atom_site_adp_type
_atom_site_occupancy
_atom_site_symmetry_multiplicity
_atom_site_calc_flag
_atom_site_refinement_flags
_atom_site_disorder_assembly
_atom_site_disorder_group
Ag1 Ag 0.87961(3) 0.17808(5) 0.34380(3) 0.0621(2) Uani 1 1 d . . .
S1 S 0.38380(11) 0.04927(11) 0.46152(6) 0.0377(4) Uani 1 1 d . . .
C1 C 0.4328(4) 0.1538(4) 0.4578(2) 0.0323(13) Uani 1 1 d . . .
C2 C 0.3886(4) 0.2307(4) 0.4429(2) 0.0332(13) Uani 1 1 d . . .
C3 C 0.4283(4) 0.3125(4) 0.4461(2) 0.0322(13) Uani 1 1 d . . .
C4 C 0.5082(4) 0.3186(4) 0.4649(2) 0.0335(13) Uani 1 1 d . . .
H4 H 0.5339 0.3752 0.4669 0.040 Uiso 1 1 calc R . .
C5 C 0.5514(4) 0.2440(4) 0.4807(2) 0.0371(14) Uani 1 1 d . . .
C6 C 0.5124(4) 0.1604(4) 0.4762(2) 0.0344(13) Uani 1 1 d . . .
H6 H 0.5412 0.1081 0.4858 0.041 Uiso 1 1 calc R . .
C7 C 0.6396(7) 0.2489(8) 0.5022(5) 0.0883(18) Uani 1 1 d . . .
C8 C 0.6708(7) 0.3410(8) 0.5053(5) 0.0883(18) Uani 1 1 d . . .
H8A H 0.7291 0.3399 0.5150 0.132 Uiso 1 1 calc R . .
H8B H 0.6418 0.3743 0.5281 0.132 Uiso 1 1 calc R . .
H8C H 0.6624 0.3697 0.4750 0.132 Uiso 1 1 calc R . .
C9 C 0.6914(6) 0.1838(8) 0.4809(5) 0.0883(18) Uani 1 1 d . . .
H9A H 0.6987 0.2015 0.4488 0.132 Uiso 1 1 calc R . .
H9B H 0.6657 0.1250 0.4811 0.132 Uiso 1 1 calc R . .
H9C H 0.7445 0.1813 0.4984 0.132 Uiso 1 1 calc R . .
C10 C 0.6370(6) 0.2135(8) 0.5535(4) 0.0883(18) Uani 1 1 d . . .
H10A H 0.6927 0.2057 0.5672 0.132 Uiso 1 1 calc R . .
H10B H 0.6084 0.1564 0.5533 0.132 Uiso 1 1 calc R . .
H10C H 0.6085 0.2567 0.5719 0.132 Uiso 1 1 calc R . .
O1 O 0.3105(3) 0.2233(3) 0.42440(18) 0.0426(11) Uani 1 1 d . . .
C11 C 0.2531(5) 0.2341(6) 0.4572(4) 0.059(2) Uani 1 1 d . . .
H11A H 0.2589 0.2927 0.4727 0.071 Uiso 1 1 calc R . .
H11B H 0.2577 0.1864 0.4809 0.071 Uiso 1 1 calc R . .
C12 C 0.1708(5) 0.2274(7) 0.4263(4) 0.066(2) Uani 1 1 d . . .
H12A H 0.1695 0.2724 0.4013 0.079 Uiso 1 1 calc R . .
H12B H 0.1654 0.1677 0.4120 0.079 Uiso 1 1 calc R . .
C13 C 0.1021(6) 0.2434(8) 0.4569(5) 0.085(4) Uani 1 1 d . . .
H13A H 0.1057 0.2019 0.4836 0.102 Uiso 1 1 calc R . .
H13B H 0.1036 0.3052 0.4688 0.102 Uiso 1 1 calc R . .
C14 C 0.0271(7) 0.2274(8) 0.4272(5) 0.093(4) Uani 1 1 d . . .
N1 N -0.0290(7) 0.2157(8) 0.4038(5) 0.115(4) Uani 1 1 d . . .
S2 S 0.37656(11) 0.41440(10) 0.43458(6) 0.0362(4) Uani 1 1 d . . .
C15 C 0.3247(4) 0.4056(4) 0.3790(2) 0.0318(13) Uani 1 1 d . . .
C16 C 0.2468(4) 0.4424(4) 0.3744(2) 0.0356(14) Uani 1 1 d . . .
H16 H 0.2226 0.4624 0.4013 0.043 Uiso 1 1 calc R . .
C17 C 0.2038(4) 0.4505(4) 0.3315(2) 0.0357(14) Uani 1 1 d . . .
C18 C 0.2408(4) 0.4202(4) 0.2929(2) 0.0361(14) Uani 1 1 d . . .
H18 H 0.2125 0.4244 0.2632 0.043 Uiso 1 1 calc R . .
C19 C 0.3188(4) 0.3837(4) 0.2969(2) 0.0295(12) Uani 1 1 d . . .
C20 C 0.3617(4) 0.3753(4) 0.3401(2) 0.0319(13) Uani 1 1 d . . .
C21 C 0.1176(4) 0.4918(6) 0.3271(3) 0.0531(19) Uani 1 1 d . . .
C22 C 0.1252(6) 0.5880(7) 0.3444(4) 0.080(3) Uani 1 1 d . . .
H22A H 0.1358 0.5883 0.3781 0.119 Uiso 1 1 calc R . .
H22B H 0.0745 0.6200 0.3359 0.119 Uiso 1 1 calc R . .
H22C H 0.1703 0.6174 0.3301 0.119 Uiso 1 1 calc R . .
C23 C 0.0805(6) 0.4906(9) 0.2792(4) 0.086(3) Uani 1 1 d . . .
H23A H 0.0222 0.5031 0.2793 0.129 Uiso 1 1 calc R . .
H23B H 0.0883 0.4318 0.2655 0.129 Uiso 1 1 calc R . .
H23C H 0.1063 0.5359 0.2608 0.129 Uiso 1 1 calc R . .
C24 C 0.0636(6) 0.4376(9) 0.3592(5) 0.089(4) Uani 1 1 d . . .
H24A H 0.0916 0.4325 0.3901 0.133 Uiso 1 1 calc R . .
H24B H 0.0537 0.3781 0.3462 0.133 Uiso 1 1 calc R . .
H24C H 0.0116 0.4683 0.3614 0.133 Uiso 1 1 calc R . .
O2 O 0.4354(3) 0.3345(3) 0.34440(15) 0.0362(10) Uani 1 1 d . . .
C25 C 0.5049(4) 0.3929(5) 0.3426(3) 0.0439(16) Uani 1 1 d . . .
H25A H 0.5069 0.4361 0.3685 0.053 Uiso 1 1 calc R . .
H25B H 0.5023 0.4262 0.3130 0.053 Uiso 1 1 calc R . .
C26 C 0.5773(5) 0.3332(6) 0.3466(3) 0.054(2) Uani 1 1 d . . .
H26A H 0.5745 0.2902 0.3206 0.064 Uiso 1 1 calc R . .
H26B H 0.5784 0.2993 0.3759 0.064 Uiso 1 1 calc R . .
C27 C 0.6547(5) 0.3901(7) 0.3455(3) 0.060(2) Uani 1 1 d . . .
H27A H 0.6494 0.4309 0.3185 0.072 Uiso 1 1 calc R . .
H27B H 0.6615 0.4266 0.3740 0.072 Uiso 1 1 calc R . .
C28 C 0.7267(6) 0.3324(7) 0.3421(3) 0.064(2) Uani 1 1 d . . .
N2 N 0.7805(5) 0.2870(7) 0.3392(3) 0.082(3) Uani 1 1 d . . .
S3 S 0.36452(12) 0.36431(11) 0.24397(6) 0.0421(4) Uani 1 1 d . . .
C29 C 0.4205(4) 0.2636(4) 0.2491(2) 0.0341(14) Uani 1 1 d . . .
C30 C 0.4977(4) 0.2639(4) 0.2331(2) 0.0353(14) Uani 1 1 d . . .
H30 H 0.5202 0.3187 0.2238 0.042 Uiso 1 1 calc R . .
C31 C 0.5437(4) 0.1860(4) 0.2302(2) 0.0371(14) Uani 1 1 d . . .
C32 C 0.5093(4) 0.1084(4) 0.2465(2) 0.0363(14) Uani 1 1 d . . .
H32 H 0.5400 0.0549 0.2469 0.044 Uiso 1 1 calc R . .
C33 C 0.4318(4) 0.1065(4) 0.2620(2) 0.0344(13) Uani 1 1 d . . .
C34 C 0.3852(4) 0.1846(4) 0.2631(2) 0.0378(15) Uani 1 1 d . . .
C35 C 0.6284(5) 0.1817(5) 0.2123(3) 0.0454(17) Uani 1 1 d . . .
C36 C 0.6898(5) 0.1379(6) 0.2484(3) 0.060(2) Uani 1 1 d . . .
H36A H 0.7453 0.1527 0.2412 0.090 Uiso 1 1 calc R . .
H36B H 0.6826 0.0732 0.2476 0.090 Uiso 1 1 calc R . .
H36C H 0.6802 0.1601 0.2794 0.090 Uiso 1 1 calc R . .
C37 C 0.6599(6) 0.2736(6) 0.2007(4) 0.065(3) Uani 1 1 d . . .
H37A H 0.6226 0.3013 0.1770 0.098 Uiso 1 1 calc R . .
H37B H 0.7140 0.2681 0.1889 0.098 Uiso 1 1 calc R . .
H37C H 0.6635 0.3106 0.2286 0.098 Uiso 1 1 calc R . .
C38 C 0.6221(5) 0.1253(6) 0.1677(3) 0.054(2) Uani 1 1 d . . .
H38A H 0.5897 0.1573 0.1433 0.082 Uiso 1 1 calc R . .
H38B H 0.5959 0.0684 0.1737 0.082 Uiso 1 1 calc R . .
H38C H 0.6767 0.1143 0.1576 0.082 Uiso 1 1 calc R . .
O3 O 0.3093(3) 0.1828(3) 0.27907(18) 0.0495(13) Uani 1 1 d . . .
C39 C 0.2478(7) 0.1718(11) 0.2446(5) 0.113(3) Uani 1 1 d . . .
H39A H 0.2490 0.1123 0.2300 0.135 Uiso 1 1 calc R . .
H39B H 0.2481 0.2188 0.2206 0.135 Uiso 1 1 calc R . .
C40 C 0.1750(6) 0.1824(11) 0.2765(5) 0.113(3) Uani 1 1 d D . .
H40A H 0.1685 0.1274 0.2946 0.135 Uiso 1 1 calc R . .
H40B H 0.1858 0.2324 0.2984 0.135 Uiso 1 1 calc R . .
C41 C 0.0995(6) 0.2002(11) 0.2463(5) 0.113(3) Uani 1 1 d D . .
H41A H 0.1041 0.2580 0.2303 0.135 Uiso 1 1 calc R . .
H41B H 0.0916 0.1530 0.2225 0.135 Uiso 1 1 calc R . .
C42 C 0.0321(8) 0.2018(11) 0.2744(5) 0.113(3) Uani 1 1 d . . .
N3 N -0.0286(5) 0.1926(6) 0.2906(4) 0.082(3) Uani 1 1 d . . .
S4 S 0.39209(11) -0.00089(11) 0.27248(6) 0.0401(4) Uani 1 1 d . . .
C43 C 0.3405(4) 0.0053(4) 0.3232(2) 0.0335(13) Uani 1 1 d . . .
C44 C 0.2611(4) -0.0272(4) 0.3217(3) 0.0388(15) Uani 1 1 d . . .
H44 H 0.2353 -0.0448 0.2927 0.047 Uiso 1 1 calc R . .
C45 C 0.2184(4) -0.0346(4) 0.3612(2) 0.0384(15) Uani 1 1 d . . .
C46 C 0.2579(4) -0.0062(4) 0.4030(2) 0.0368(14) Uani 1 1 d . . .
H46 H 0.2297 -0.0092 0.4305 0.044 Uiso 1 1 calc R . .
C47 C 0.3370(4) 0.0261(4) 0.4055(2) 0.0334(13) Uani 1 1 d . . .
C48 C 0.3798(4) 0.0308(4) 0.3659(2) 0.0316(13) Uani 1 1 d . . .
C49 C 0.1324(4) -0.0740(5) 0.3598(3) 0.0463(17) Uani 1 1 d . . .
C50 C 0.0733(5) -0.0055(6) 0.3759(4) 0.061(2) Uani 1 1 d . . .
H50A H 0.0637 0.0402 0.3520 0.091 Uiso 1 1 calc R . .
H50B H 0.0962 0.0222 0.4046 0.091 Uiso 1 1 calc R . .
H50C H 0.0217 -0.0346 0.3816 0.091 Uiso 1 1 calc R . .
C51 C 0.1353(6) -0.1583(7) 0.3909(5) 0.089(4) Uani 1 1 d . . .
H51A H 0.1418 -0.1405 0.4235 0.133 Uiso 1 1 calc R . .
H51B H 0.1815 -0.1956 0.3836 0.133 Uiso 1 1 calc R . .
H51C H 0.0847 -0.1919 0.3852 0.133 Uiso 1 1 calc R . .
C52 C 0.0999(5) -0.1036(8) 0.3107(4) 0.073(3) Uani 1 1 d . . .
H52A H 0.0435 -0.1236 0.3115 0.110 Uiso 1 1 calc R . .
H52B H 0.1334 -0.1525 0.3003 0.110 Uiso 1 1 calc R . .
H52C H 0.1024 -0.0533 0.2893 0.110 Uiso 1 1 calc R . .
O4 O 0.4589(3) 0.0614(3) 0.36750(16) 0.0356(10) Uani 1 1 d . . .
C53 C 0.5196(4) -0.0052(5) 0.3763(3) 0.0410(15) Uani 1 1 d . . .
H53A H 0.5093 -0.0566 0.3553 0.049 Uiso 1 1 calc R . .
H53B H 0.5200 -0.0263 0.4088 0.049 Uiso 1 1 calc R . .
C54 C 0.5991(4) 0.0381(5) 0.3678(3) 0.0423(16) Uani 1 1 d . . .
H54A H 0.6069 0.0910 0.3880 0.051 Uiso 1 1 calc R . .
H54B H 0.5974 0.0586 0.3352 0.051 Uiso 1 1 calc R . .
C55 C 0.6725(4) -0.0262(5) 0.3773(3) 0.0475(17) Uani 1 1 d . . .
H55A H 0.6767 -0.0444 0.4102 0.057 Uiso 1 1 calc R . .
H55B H 0.6646 -0.0803 0.3580 0.057 Uiso 1 1 calc R . .
C56 C 0.7458(4) 0.0188(6) 0.3663(3) 0.0524(19) Uani 1 1 d . . .
N4 N 0.8018(5) 0.0576(6) 0.3563(3) 0.074(2) Uani 1 1 d . . .
Sb1 Sb 0.87031(3) 0.74928(4) 0.893615(19) 0.0575(2) Uani 1 1 d D . .
F1 F 0.8011(7) 0.6918(8) 0.8512(4) 0.0986(13) Uani 0.678(7) 1 d PD A 1
F2 F 0.9188(7) 0.6502(7) 0.9171(4) 0.0986(13) Uani 0.678(7) 1 d PD A 1
F3 F 0.9461(6) 0.7598(8) 0.8492(4) 0.0986(13) Uani 0.678(7) 1 d PD A 1
F4 F 0.9411(6) 0.8181(8) 0.9325(4) 0.0986(13) Uani 0.678(7) 1 d PD A 1
F5 F 0.8233(7) 0.8571(7) 0.8702(4) 0.0986(13) Uani 0.678(7) 1 d PD A 1
F6 F 0.7964(7) 0.7523(8) 0.9393(4) 0.0986(13) Uani 0.678(7) 1 d PD A 1
F1A F 0.9209(13) 0.6826(15) 0.8512(7) 0.0986(13) Uani 0.322(7) 1 d PD A 2
F2A F 0.8627(15) 0.8502(13) 0.8601(8) 0.0986(13) Uani 0.322(7) 1 d PD A 2
F3A F 0.8162(14) 0.8010(17) 0.9409(7) 0.0986(13) Uani 0.322(7) 1 d PD A 2
F4A F 0.8741(15) 0.6394(13) 0.9275(8) 0.0986(13) Uani 0.322(7) 1 d PD A 2
F5A F 0.9620(12) 0.7611(18) 0.9333(8) 0.0986(13) Uani 0.322(7) 1 d PD A 2
F6A F 0.7729(11) 0.7062(18) 0.8653(8) 0.0986(13) Uani 0.322(7) 1 d PD A 2
C57 C 0.3731(5) 0.1543(6) 0.0868(3) 0.0490(18) Uani 1 1 d . . .
H57 H 0.3146 0.1521 0.0750 0.059 Uiso 1 1 calc R . .
Cl1 Cl 0.4258(2) 0.06844(17) 0.06048(8) 0.0822(8) Uani 1 1 d . . .
Cl2 Cl 0.37949(17) 0.1357(2) 0.14687(7) 0.0742(7) Uani 1 1 d . . .
Cl3 Cl 0.41251(17) 0.25610(15) 0.07299(10) 0.0688(5) Uani 1 1 d . . .
C58 C 0.8769(13) 0.0171(13) 0.9692(7) 0.0688(5) Uani 0.50 1 d P . .
H58 H 0.9149 -0.0324 0.9626 0.083 Uiso 0.50 1 calc PR . .
Cl4 Cl 0.7930(3) -0.0278(3) 0.99354(18) 0.0688(5) Uani 0.50 1 d P . .
Cl5 Cl 0.9283(3) 0.0918(3) 1.00869(18) 0.0688(5) Uani 0.50 1 d P . .
Cl6 Cl 0.8514(3) 0.0731(3) 0.91830(14) 0.0601(11) Uani 0.50 1 d P . .
C59 C 0.9139(10) 0.0232(18) 0.4730(7) 0.096(8) Uani 0.50 1 d PD . .
H59 H 0.9201 0.0192 0.4390 0.115 Uiso 0.50 1 calc PR . .
Cl7 Cl 1.0000 0.0000 0.5000 0.187(4) Uani 1 2 d S . .
Cl8 Cl 0.9159(8) 0.1403(7) 0.4897(5) 0.179(5) Uani 0.50 1 d P . .
Cl9 Cl 0.8240(3) -0.0233(4) 0.48422(17) 0.0770(14) Uani 0.50 1 d PD . .

loop_
_atom_site_aniso_label
_atom_site_aniso_U_11
_atom_site_aniso_U_22
_atom_site_aniso_U_33
_atom_site_aniso_U_23
_atom_site_aniso_U_13
_atom_site_aniso_U_12
Ag1 0.0265(3) 0.0736(5) 0.0862(5) -0.0113(4) 0.0053(3) -0.0024(3)
S1 0.0408(9) 0.0303(8) 0.0414(9) 0.0066(6) 0.0001(7) -0.0050(7)
C1 0.034(3) 0.031(3) 0.031(3) 0.002(2) -0.002(2) -0.003(3)
C2 0.037(3) 0.033(3) 0.030(3) 0.003(2) -0.002(2) 0.004(3)
C3 0.039(3) 0.028(3) 0.029(3) 0.004(2) 0.001(2) 0.002(3)
C4 0.034(3) 0.029(3) 0.038(3) 0.003(2) 0.002(3) -0.002(3)
C5 0.033(3) 0.041(4) 0.037(3) 0.004(3) -0.002(3) -0.001(3)
C6 0.032(3) 0.032(3) 0.039(3) 0.002(3) -0.001(3) 0.003(3)
C7 0.056(3) 0.080(4) 0.124(5) 0.006(3) -0.032(3) 0.001(3)
C8 0.056(3) 0.080(4) 0.124(5) 0.006(3) -0.032(3) 0.001(3)
C9 0.056(3) 0.080(4) 0.124(5) 0.006(3) -0.032(3) 0.001(3)
C10 0.056(3) 0.080(4) 0.124(5) 0.006(3) -0.032(3) 0.001(3)
O1 0.032(2) 0.036(2) 0.057(3) -0.002(2) -0.013(2) 0.004(2)
C11 0.036(4) 0.050(5) 0.093(7) -0.021(4) 0.008(4) -0.005(3)
C12 0.039(5) 0.066(6) 0.091(7) -0.009(5) 0.000(4) -0.003(4)
C13 0.045(5) 0.097(8) 0.109(9) -0.032(7) -0.020(5) 0.012(5)
C14 0.059(6) 0.081(7) 0.133(10) -0.034(7) -0.043(7) 0.022(6)
N1 0.080(7) 0.095(7) 0.159(11) -0.030(7) -0.059(7) 0.016(6)
S2 0.0447(9) 0.0281(8) 0.0353(8) -0.0028(6) -0.0006(7) 0.0066(7)
C15 0.033(3) 0.027(3) 0.036(3) 0.004(2) -0.001(2) 0.000(2)
C16 0.034(3) 0.029(3) 0.046(4) 0.000(3) 0.011(3) 0.007(3)
C17 0.023(3) 0.036(3) 0.049(4) 0.007(3) 0.005(3) 0.003(3)
C18 0.037(3) 0.029(3) 0.042(3) 0.007(3) -0.004(3) -0.001(3)
C19 0.035(3) 0.021(3) 0.032(3) 0.002(2) 0.001(2) 0.005(2)
C20 0.032(3) 0.025(3) 0.039(3) 0.000(2) 0.005(2) 0.009(2)
C21 0.028(4) 0.060(5) 0.071(5) 0.007(4) 0.003(3) 0.010(3)
C22 0.046(5) 0.063(6) 0.130(9) -0.001(6) 0.005(5) 0.033(5)
C23 0.040(5) 0.109(9) 0.105(8) 0.009(7) -0.019(5) 0.023(5)
C24 0.039(5) 0.106(9) 0.124(9) 0.031(7) 0.021(5) 0.007(5)
O2 0.037(2) 0.029(2) 0.042(2) 0.0007(18) -0.0005(19) 0.0148(19)
C25 0.032(3) 0.053(4) 0.047(4) 0.002(3) 0.002(3) 0.007(3)
C26 0.038(4) 0.074(6) 0.049(4) -0.008(4) 0.000(3) 0.016(4)
C27 0.045(5) 0.070(6) 0.064(5) -0.002(4) 0.006(4) 0.013(4)
C28 0.046(5) 0.082(6) 0.062(5) -0.008(5) 0.001(4) 0.005(5)
N2 0.039(4) 0.116(7) 0.090(6) -0.047(5) -0.006(4) 0.030(5)
S3 0.0597(11) 0.0336(8) 0.0333(8) 0.0053(6) 0.0056(7) 0.0154(8)
C29 0.044(4) 0.029(3) 0.029(3) -0.003(2) -0.001(3) 0.004(3)
C30 0.040(4) 0.028(3) 0.038(3) -0.002(2) 0.004(3) -0.003(3)
C31 0.036(3) 0.032(3) 0.044(4) -0.006(3) 0.003(3) 0.000(3)
C32 0.037(3) 0.026(3) 0.046(4) -0.001(3) 0.003(3) 0.000(3)
C33 0.039(4) 0.028(3) 0.035(3) -0.005(2) 0.005(3) 0.001(3)
C34 0.049(4) 0.035(3) 0.031(3) -0.002(3) 0.008(3) 0.003(3)
C35 0.042(4) 0.034(4) 0.060(4) -0.005(3) 0.005(3) -0.003(3)
C36 0.037(4) 0.050(5) 0.092(6) -0.015(4) 0.003(4) -0.003(4)
C37 0.048(5) 0.044(4) 0.108(8) -0.003(5) 0.029(5) -0.006(4)
C38 0.049(5) 0.052(5) 0.064(5) -0.009(4) 0.018(4) 0.002(4)
O3 0.049(3) 0.050(3) 0.053(3) 0.014(2) 0.028(2) 0.015(2)
C39 0.064(4) 0.140(6) 0.142(6) 0.064(5) 0.052(4) 0.027(4)
C40 0.064(4) 0.140(6) 0.142(6) 0.064(5) 0.052(4) 0.027(4)
C41 0.064(4) 0.140(6) 0.142(6) 0.064(5) 0.052(4) 0.027(4)
C42 0.064(4) 0.140(6) 0.142(6) 0.064(5) 0.052(4) 0.027(4)
N3 0.064(5) 0.077(6) 0.111(7) -0.001(5) 0.041(5) 0.015(4)
S4 0.0480(10) 0.0276(8) 0.0457(9) -0.0058(7) 0.0093(7) -0.0031(7)
C43 0.029(3) 0.028(3) 0.043(3) 0.003(3) 0.000(3) 0.003(2)
C44 0.037(4) 0.027(3) 0.051(4) -0.002(3) -0.006(3) -0.001(3)
C45 0.030(3) 0.028(3) 0.056(4) 0.001(3) -0.001(3) -0.001(3)
C46 0.030(3) 0.029(3) 0.052(4) 0.003(3) 0.004(3) 0.002(3)
C47 0.032(3) 0.025(3) 0.043(3) 0.003(2) 0.001(3) 0.003(2)
C48 0.026(3) 0.020(3) 0.049(4) -0.002(3) 0.000(3) -0.003(2)
C49 0.027(3) 0.040(4) 0.071(5) 0.006(3) -0.001(3) -0.004(3)
C50 0.034(4) 0.060(5) 0.090(6) 0.005(5) 0.012(4) 0.002(4)
C51 0.041(5) 0.070(6) 0.151(11) 0.047(7) -0.019(6) -0.028(5)
C52 0.042(5) 0.091(7) 0.085(7) -0.016(6) -0.003(4) -0.014(5)
O4 0.021(2) 0.030(2) 0.056(3) 0.003(2) 0.0030(18) -0.0025(17)
C53 0.026(3) 0.038(4) 0.059(4) 0.003(3) 0.003(3) -0.003(3)
C54 0.031(3) 0.043(4) 0.053(4) 0.001(3) 0.005(3) -0.005(3)
C55 0.035(4) 0.052(4) 0.056(4) 0.002(3) 0.005(3) 0.003(3)
C56 0.025(3) 0.064(5) 0.067(5) 0.005(4) -0.007(3) -0.004(3)
N4 0.040(4) 0.085(6) 0.096(6) 0.013(5) 0.001(4) -0.007(4)
Sb1 0.0361(3) 0.0834(5) 0.0525(3) -0.0030(3) 0.0007(2) 0.0163(3)
F1 0.079(3) 0.112(3) 0.104(3) 0.011(2) 0.004(2) 0.011(2)
F2 0.079(3) 0.112(3) 0.104(3) 0.011(2) 0.004(2) 0.011(2)
F3 0.079(3) 0.112(3) 0.104(3) 0.011(2) 0.004(2) 0.011(2)
F4 0.079(3) 0.112(3) 0.104(3) 0.011(2) 0.004(2) 0.011(2)
F5 0.079(3) 0.112(3) 0.104(3) 0.011(2) 0.004(2) 0.011(2)
F6 0.079(3) 0.112(3) 0.104(3) 0.011(2) 0.004(2) 0.011(2)
F1A 0.079(3) 0.112(3) 0.104(3) 0.011(2) 0.004(2) 0.011(2)
F2A 0.079(3) 0.112(3) 0.104(3) 0.011(2) 0.004(2) 0.011(2)
F3A 0.079(3) 0.112(3) 0.104(3) 0.011(2) 0.004(2) 0.011(2)
F4A 0.079(3) 0.112(3) 0.104(3) 0.011(2) 0.004(2) 0.011(2)
F5A 0.079(3) 0.112(3) 0.104(3) 0.011(2) 0.004(2) 0.011(2)
F6A 0.079(3) 0.112(3) 0.104(3) 0.011(2) 0.004(2) 0.011(2)
C57 0.046(4) 0.058(5) 0.043(4) 0.001(3) 0.002(3) 0.009(4)
Cl1 0.134(2) 0.0591(14) 0.0566(13) -0.0004(10) 0.0306(14) 0.0238(15)
Cl2 0.0848(17) 0.0976(19) 0.0406(11) -0.0036(11) 0.0080(10) 0.0104(14)
Cl3 0.0731(13) 0.0490(10) 0.0871(13) 0.0013(8) 0.0255(10) 0.0025(8)
C58 0.0731(13) 0.0490(10) 0.0871(13) 0.0013(8) 0.0255(10) 0.0025(8)
Cl4 0.0731(13) 0.0490(10) 0.0871(13) 0.0013(8) 0.0255(10) 0.0025(8)
Cl5 0.0731(13) 0.0490(10) 0.0871(13) 0.0013(8) 0.0255(10) 0.0025(8)
Cl6 0.058(2) 0.073(3) 0.051(2) 0.033(2) 0.0141(17) 0.005(2)
C59 0.11(2) 0.12(2) 0.056(12) 0.016(12) 0.025(12) -0.025(16)
Cl7 0.078(3) 0.408(14) 0.075(3) -0.046(5) 0.004(2) -0.011(5)
Cl8 0.185(11) 0.103(6) 0.260(14) -0.015(7) 0.096(10) -0.035(7)
Cl9 0.069(3) 0.104(4) 0.060(3) -0.003(3) 0.016(2) -0.006(3)

loop_
_atom_type_symbol
_atom_type_description
_atom_type_scat_dispersion_real
_atom_type_scat_dispersion_imag
_atom_type_scat_source
C C 0.0033 0.0016 'International Tables Vol C Tables 4.2.6.8 and 6.1.1.4'
H H 0.0000 0.0000 'International Tables Vol C Tables 4.2.6.8 and 6.1.1.4'
N N 0.0061 0.0033 'International Tables Vol C Tables 4.2.6.8 and 6.1.1.4'
O O 0.0106 0.0060 'International Tables Vol C Tables 4.2.6.8 and 6.1.1.4'
F F 0.0171 0.0103 'International Tables Vol C Tables 4.2.6.8 and 6.1.1.4'
Ag Ag -0.8971 1.1015 'International Tables Vol C Tables 4.2.6.8 and 6.1.1.4'
Sb Sb -0.5866 1.5461 'International Tables Vol C Tables 4.2.6.8 and 6.1.1.4'
Cl Cl 0.1484 0.1585 'International Tables Vol C Tables 4.2.6.8 and 6.1.1.4'
S S 0.1246 0.1234 'International Tables Vol C Tables 4.2.6.8 and 6.1.1.4'

loop_
_geom_angle_atom_site_label_1
_geom_angle_atom_site_label_2
_geom_angle_atom_site_label_3
_geom_angle
_geom_angle_site_symmetry_1
_geom_angle_site_symmetry_3
_geom_angle_publ_flag
N3 Ag1 N4 127.2(3) 1_655 . ?
N3 Ag1 N1 93.3(5) 1_655 1_655 ?
N4 Ag1 N1 115.3(4) . 1_655 ?
N3 Ag1 N2 113.6(4) 1_655 . ?
N4 Ag1 N2 99.7(3) . . ?
N1 Ag1 N2 107.0(3) 1_655 . ?
C1 S1 C47 106.7(3) . . ?
C6 C1 C2 120.8(6) . . ?
C6 C1 S1 117.6(5) . . ?
C2 C1 S1 121.0(5) . . ?
O1 C2 C3 121.6(6) . . ?
O1 C2 C1 120.2(6) . . ?
C3 C2 C1 118.1(6) . . ?
C4 C3 C2 120.7(6) . . ?
C4 C3 S2 116.4(5) . . ?
C2 C3 S2 122.2(5) . . ?
C5 C4 C3 121.6(6) . . ?
C5 C4 H4 119.2 . . ?
C3 C4 H4 119.2 . . ?
C4 C5 C6 118.0(6) . . ?
C4 C5 C7 122.7(7) . . ?
C6 C5 C7 119.3(7) . . ?
C1 C6 C5 120.7(6) . . ?
C1 C6 H6 119.6 . . ?
C5 C6 H6 119.6 . . ?
C9 C7 C8 116.1(11) . . ?
C9 C7 C5 111.0(9) . . ?
C8 C7 C5 112.6(8) . . ?
C9 C7 C10 103.2(10) . . ?
C8 C7 C10 106.9(11) . . ?
C5 C7 C10 106.0(9) . . ?
C7 C8 H8A 109.5 . . ?
C7 C8 H8B 109.5 . . ?
H8A C8 H8B 109.5 . . ?
C7 C8 H8C 109.5 . . ?
H8A C8 H8C 109.5 . . ?
H8B C8 H8C 109.5 . . ?
C7 C9 H9A 109.5 . . ?
C7 C9 H9B 109.5 . . ?
H9A C9 H9B 109.5 . . ?
C7 C9 H9C 109.5 . . ?
H9A C9 H9C 109.5 . . ?
H9B C9 H9C 109.5 . . ?
C7 C10 H10A 109.5 . . ?
C7 C10 H10B 109.5 . . ?
H10A C10 H10B 109.5 . . ?
C7 C10 H10C 109.5 . . ?
H10A C10 H10C 109.5 . . ?
H10B C10 H10C 109.5 . . ?
C2 O1 C11 112.9(6) . . ?
O1 C11 C12 101.8(7) . . ?
O1 C11 H11A 111.4 . . ?
C12 C11 H11A 111.4 . . ?
O1 C11 H11B 111.4 . . ?
C12 C11 H11B 111.4 . . ?
H11A C11 H11B 109.3 . . ?
C13 C12 C11 108.1(8) . . ?
C13 C12 H12A 110.1 . . ?
C11 C12 H12A 110.1 . . ?
C13 C12 H12B 110.1 . . ?
C11 C12 H12B 110.1 . . ?
H12A C12 H12B 108.4 . . ?
C14 C13 C12 105.4(10) . . ?
C14 C13 H13A 110.7 . . ?
C12 C13 H13A 110.7 . . ?
C14 C13 H13B 110.7 . . ?
C12 C13 H13B 110.7 . . ?
H13A C13 H13B 108.8 . . ?
N1 C14 C13 178.6(19) . . ?
C14 N1 Ag1 165.5(13) . 1_455 ?
C15 S2 C3 107.5(3) . . ?
C16 C15 C20 120.2(6) . . ?
C16 C15 S2 116.0(5) . . ?
C20 C15 S2 123.2(5) . . ?
C17 C16 C15 121.9(6) . . ?
C17 C16 H16 119.0 . . ?
C15 C16 H16 119.0 . . ?
C16 C17 C18 117.7(6) . . ?
C16 C17 C21 121.1(6) . . ?
C18 C17 C21 121.2(6) . . ?
C19 C18 C17 121.2(6) . . ?
C19 C18 H18 119.4 . . ?
C17 C18 H18 119.4 . . ?
C18 C19 C20 120.9(6) . . ?
C18 C19 S3 116.0(5) . . ?
C20 C19 S3 122.5(5) . . ?
O2 C20 C15 120.8(6) . . ?
O2 C20 C19 120.9(5) . . ?
C15 C20 C19 118.1(6) . . ?
C23 C21 C22 109.7(8) . . ?
C23 C21 C17 112.9(7) . . ?
C22 C21 C17 107.4(6) . . ?
C23 C21 C24 109.7(9) . . ?
C22 C21 C24 109.6(9) . . ?
C17 C21 C24 107.5(7) . . ?
C21 C22 H22A 109.5 . . ?
C21 C22 H22B 109.5 . . ?
H22A C22 H22B 109.5 . . ?
C21 C22 H22C 109.5 . . ?
H22A C22 H22C 109.5 . . ?
H22B C22 H22C 109.5 . . ?
C21 C23 H23A 109.5 . . ?
C21 C23 H23B 109.5 . . ?
H23A C23 H23B 109.5 . . ?
C21 C23 H23C 109.5 . . ?
H23A C23 H23C 109.5 . . ?
H23B C23 H23C 109.5 . . ?
C21 C24 H24A 109.5 . . ?
C21 C24 H24B 109.5 . . ?
H24A C24 H24B 109.5 . . ?
C21 C24 H24C 109.5 . . ?
H24A C24 H24C 109.5 . . ?
H24B C24 H24C 109.5 . . ?
C20 O2 C25 115.3(5) . . ?
O2 C25 C26 105.3(6) . . ?
O2 C25 H25A 110.7 . . ?
C26 C25 H25A 110.7 . . ?
O2 C25 H25B 110.7 . . ?
C26 C25 H25B 110.7 . . ?
H25A C25 H25B 108.8 . . ?
C25 C26 C27 108.9(7) . . ?
C25 C26 H26A 109.9 . . ?
C27 C26 H26A 109.9 . . ?
C25 C26 H26B 109.9 . . ?
C27 C26 H26B 109.9 . . ?
H26A C26 H26B 108.3 . . ?
C28 C27 C26 110.3(8) . . ?
C28 C27 H27A 109.6 . . ?
C26 C27 H27A 109.6 . . ?
C28 C27 H27B 109.6 . . ?
C26 C27 H27B 109.6 . . ?
H27A C27 H27B 108.1 . . ?
N2 C28 C27 178.5(11) . . ?
C28 N2 Ag1 169.2(10) . . ?
C29 S3 C19 108.6(3) . . ?
C30 C29 C34 120.9(6) . . ?
C30 C29 S3 117.1(5) . . ?
C34 C29 S3 121.6(5) . . ?
C29 C30 C31 122.1(6) . . ?
C29 C30 H30 118.9 . . ?
C31 C30 H30 118.9 . . ?
C32 C31 C30 116.3(6) . . ?
C32 C31 C35 119.0(6) . . ?
C30 C31 C35 124.6(6) . . ?
C33 C32 C31 122.4(6) . . ?
C33 C32 H32 118.8 . . ?
C31 C32 H32 118.8 . . ?
C32 C33 C34 120.6(6) . . ?
C32 C33 S4 115.8(5) . . ?
C34 C33 S4 123.1(5) . . ?
O3 C34 C29 121.9(6) . . ?
O3 C34 C33 120.5(6) . . ?
C29 C34 C33 117.6(6) . . ?
C37 C35 C31 111.9(6) . . ?
C37 C35 C38 108.5(7) . . ?
C31 C35 C38 107.4(6) . . ?
C37 C35 C36 108.6(7) . . ?
C31 C35 C36 111.0(7) . . ?
C38 C35 C36 109.5(7) . . ?
C35 C36 H36A 109.5 . . ?
C35 C36 H36B 109.5 . . ?
H36A C36 H36B 109.5 . . ?
C35 C36 H36C 109.5 . . ?
H36A C36 H36C 109.5 . . ?
H36B C36 H36C 109.5 . . ?
C35 C37 H37A 109.5 . . ?
C35 C37 H37B 109.5 . . ?
H37A C37 H37B 109.5 . . ?
C35 C37 H37C 109.5 . . ?
H37A C37 H37C 109.5 . . ?
H37B C37 H37C 109.5 . . ?
C35 C38 H38A 109.5 . . ?
C35 C38 H38B 109.5 . . ?
H38A C38 H38B 109.5 . . ?
C35 C38 H38C 109.5 . . ?
H38A C38 H38C 109.5 . . ?
H38B C38 H38C 109.5 . . ?
C34 O3 C39 113.7(6) . . ?
O3 C39 C40 96.7(11) . . ?
O3 C39 H39A 112.4 . . ?
C40 C39 H39A 112.4 . . ?
O3 C39 H39B 112.4 . . ?
C40 C39 H39B 112.4 . . ?
H39A C39 H39B 110.0 . . ?
C41 C40 C39 108.4(11) . . ?
C41 C40 H40A 110.0 . . ?
C39 C40 H40A 110.0 . . ?
C41 C40 H40B 110.0 . . ?
C39 C40 H40B 110.0 . . ?
H40A C40 H40B 108.4 . . ?
C42 C41 C40 108.7(11) . . ?
C42 C41 H41A 109.9 . . ?
C40 C41 H41A 109.9 . . ?
C42 C41 H41B 109.9 . . ?
C40 C41 H41B 110.0 . . ?
H41A C41 H41B 108.3 . . ?
N3 C42 C41 167(2) . . ?
C42 N3 Ag1 161.0(12) . 1_455 ?
C43 S4 C33 107.6(3) . . ?
C44 C43 C48 119.6(6) . . ?
C44 C43 S4 117.8(5) . . ?
C48 C43 S4 122.1(5) . . ?
C45 C44 C43 122.2(6) . . ?
C45 C44 H44 118.9 . . ?
C43 C44 H44 118.9 . . ?
C44 C45 C46 117.1(6) . . ?
C44 C45 C49 122.1(6) . . ?
C46 C45 C49 120.7(6) . . ?
C47 C46 C45 121.9(6) . . ?
C47 C46 H46 119.1 . . ?
C45 C46 H46 119.1 . . ?
C46 C47 C48 120.4(6) . . ?
C46 C47 S1 117.4(5) . . ?
C48 C47 S1 121.9(5) . . ?
O4 C48 C47 121.6(6) . . ?
O4 C48 C43 119.6(6) . . ?
C47 C48 C43 118.8(6) . . ?
C50 C49 C45 110.1(6) . . ?
C50 C49 C52 106.9(7) . . ?
C45 C49 C52 113.0(7) . . ?
C50 C49 C51 111.7(8) . . ?
C45 C49 C51 108.0(6) . . ?
C52 C49 C51 107.0(8) . . ?
C49 C50 H50A 109.5 . . ?
C49 C50 H50B 109.5 . . ?
H50A C50 H50B 109.5 . . ?
C49 C50 H50C 109.5 . . ?
H50A C50 H50C 109.5 . . ?
H50B C50 H50C 109.5 . . ?
C49 C51 H51A 109.5 . . ?
C49 C51 H51B 109.5 . . ?
H51A C51 H51B 109.5 . . ?
C49 C51 H51C 109.5 . . ?
H51A C51 H51C 109.5 . . ?
H51B C51 H51C 109.5 . . ?
C49 C52 H52A 109.5 . . ?
C49 C52 H52B 109.5 . . ?
H52A C52 H52B 109.5 . . ?
C49 C52 H52C 109.5 . . ?
H52A C52 H52C 109.5 . . ?
H52B C52 H52C 109.5 . . ?
C48 O4 C53 114.8(5) . . ?
O4 C53 C54 106.0(5) . . ?
O4 C53 H53A 110.5 . . ?
C54 C53 H53A 110.5 . . ?
O4 C53 H53B 110.5 . . ?
C54 C53 H53B 110.5 . . ?
H53A C53 H53B 108.7 . . ?
C53 C54 C55 112.2(6) . . ?
C53 C54 H54A 109.2 . . ?
C55 C54 H54A 109.2 . . ?
C53 C54 H54B 109.2 . . ?
C55 C54 H54B 109.2 . . ?
H54A C54 H54B 107.9 . . ?
C56 C55 C54 108.8(6) . . ?
C56 C55 H55A 109.9 . . ?
C54 C55 H55A 109.9 . . ?
C56 C55 H55B 109.9 . . ?
C54 C55 H55B 109.9 . . ?
H55A C55 H55B 108.3 . . ?
N4 C56 C55 176.5(9) . . ?
C56 N4 Ag1 157.4(8) . . ?
F2A Sb1 F2 155.8(9) . . ?
F2A Sb1 F1 91.2(9) . . ?
F2 Sb1 F1 95.8(5) . . ?
F2A Sb1 F1A 96.7(11) . . ?
F2 Sb1 F1A 65.7(8) . . ?
F1 Sb1 F1A 65.4(8) . . ?
F2A Sb1 F5A 106.0(11) . . ?
F2 Sb1 F5A 61.5(9) . . ?
F1 Sb1 F5A 155.3(9) . . ?
F1A Sb1 F5A 94.4(11) . . ?
F2A Sb1 F3A 91.5(11) . . ?
F2 Sb1 F3A 107.0(8) . . ?
F1 Sb1 F3A 112.4(9) . . ?
F1A Sb1 F3A 171.5(11) . . ?
F5A Sb1 F3A 85.3(11) . . ?
F2A Sb1 F6 109.8(9) . . ?
F2 Sb1 F6 92.7(5) . . ?
F1 Sb1 F6 94.5(5) . . ?
F1A Sb1 F6 147.3(9) . . ?
F5A Sb1 F6 96.1(9) . . ?
F3A Sb1 F6 24.9(8) . . ?
F2A Sb1 F6A 91.8(11) . . ?
F2 Sb1 F6A 102.9(9) . . ?
F1 Sb1 F6A 21.0(8) . . ?
F1A Sb1 F6A 86.3(11) . . ?
F5A Sb1 F6A 161.9(12) . . ?
F3A Sb1 F6A 91.4(11) . . ?
F6 Sb1 F6A 74.5(9) . . ?
F2A Sb1 F3 65.2(9) . . ?
F2 Sb1 F3 91.7(5) . . ?
F1 Sb1 F3 89.7(5) . . ?
F1A Sb1 F3 39.1(8) . . ?
F5A Sb1 F3 82.0(9) . . ?
F3A Sb1 F3 148.7(9) . . ?
F6 Sb1 F3 173.6(5) . . ?
F6A Sb1 F3 109.0(9) . . ?
F2A Sb1 F4 82.8(9) . . ?
F2 Sb1 F4 89.4(5) . . ?
F1 Sb1 F4 173.9(5) . . ?
F1A Sb1 F4 114.3(8) . . ?
F5A Sb1 F4 28.8(7) . . ?
F3A Sb1 F4 68.7(9) . . ?
F6 Sb1 F4 88.3(5) . . ?
F6A Sb1 F4 159.2(9) . . ?
F3 Sb1 F4 87.0(5) . . ?
F2A Sb1 F5 22.9(7) . . ?
F2 Sb1 F5 177.3(5) . . ?
F1 Sb1 F5 86.8(5) . . ?
F1A Sb1 F5 114.9(8) . . ?
F5A Sb1 F5 115.9(9) . . ?
F3A Sb1 F5 72.6(8) . . ?
F6 Sb1 F5 87.8(5) . . ?
F6A Sb1 F5 79.8(9) . . ?
F3 Sb1 F5 87.6(5) . . ?
F4 Sb1 F5 88.0(5) . . ?
F2A Sb1 F4A 177.2(10) . . ?
F2 Sb1 F4A 25.6(7) . . ?
F1 Sb1 F4A 86.1(8) . . ?
F1A Sb1 F4A 82.6(11) . . ?
F5A Sb1 F4A 76.7(11) . . ?
F3A Sb1 F4A 89.1(11) . . ?
F6 Sb1 F4A 69.9(8) . . ?
F6A Sb1 F4A 85.4(11) . . ?
F3 Sb1 F4A 115.3(8) . . ?
F4 Sb1 F4A 99.9(8) . . ?
F5 Sb1 F4A 156.0(8) . . ?
Cl3 C57 Cl2 112.0(5) . . ?
Cl3 C57 Cl1 110.1(4) . . ?
Cl2 C57 Cl1 108.4(4) . . ?
Cl3 C57 H57 108.7 . . ?
Cl2 C57 H57 108.7 . . ?
Cl1 C57 H57 108.7 . . ?
Cl6 C58 Cl4 112.7(12) . . ?
Cl6 C58 Cl5 108.6(10) . . ?
Cl4 C58 Cl5 110.1(11) . . ?
Cl6 C58 H58 108.5 . . ?
Cl4 C58 H58 108.5 . . ?
Cl5 C58 H58 108.5 . . ?
Cl7 C59 Cl9 125.0(14) . . ?
Cl7 C59 Cl8 94.8(11) . . ?
Cl9 C59 Cl8 110.3(14) . . ?
Cl7 C59 H59 108.5 . . ?
Cl9 C59 H59 108.5 . . ?
Cl8 C59 H59 108.5 . . ?
C59 Cl7 C59 179.998(4) 3_756 . ?

loop_
_geom_bond_atom_site_label_1
_geom_bond_atom_site_label_2
_geom_bond_distance
_geom_bond_site_symmetry_2
_geom_bond_publ_flag
Ag1 N3 2.247(8) 1_655 ?
Ag1 N4 2.262(8) . ?
Ag1 N1 2.286(10) 1_655 ?
Ag1 N2 2.309(8) . ?
S1 C1 1.773(6) . ?
S1 C47 1.778(7) . ?
C1 C6 1.383(9) . ?
C1 C2 1.416(9) . ?
C2 O1 1.363(8) . ?
C2 C3 1.393(9) . ?
C3 C4 1.392(9) . ?
C3 S2 1.772(6) . ?
C4 C5 1.387(9) . ?
C4 H4 0.9500 . ?
C5 C6 1.413(9) . ?
C5 C7 1.542(12) . ?
C6 H6 0.9500 . ?
C7 C9 1.466(17) . ?
C7 C8 1.476(15) . ?
C7 C10 1.580(18) . ?
C8 H8A 0.9800 . ?
C8 H8B 0.9800 . ?
C8 H8C 0.9800 . ?
C9 H9A 0.9800 . ?
C9 H9B 0.9800 . ?
C9 H9C 0.9800 . ?
C10 H10A 0.9800 . ?
C10 H10B 0.9800 . ?
C10 H10C 0.9800 . ?
O1 C11 1.397(10) . ?
C11 C12 1.574(12) . ?
C11 H11A 0.9900 . ?
C11 H11B 0.9900 . ?
C12 C13 1.506(15) . ?
C12 H12A 0.9900 . ?
C12 H12B 0.9900 . ?
C13 C14 1.474(14) . ?
C13 H13A 0.9900 . ?
C13 H13B 0.9900 . ?
C14 N1 1.119(13) . ?
N1 Ag1 2.286(10) 1_455 ?
S2 C15 1.770(6) . ?
C15 C16 1.395(9) . ?
C15 C20 1.397(9) . ?
C16 C17 1.388(10) . ?
C16 H16 0.9500 . ?
C17 C18 1.390(10) . ?
C17 C21 1.547(9) . ?
C18 C19 1.395(9) . ?
C18 H18 0.9500 . ?
C19 C20 1.397(9) . ?
C19 S3 1.779(6) . ?
C20 O2 1.359(7) . ?
C21 C23 1.475(13) . ?
C21 C22 1.531(14) . ?
C21 C24 1.562(13) . ?
C22 H22A 0.9800 . ?
C22 H22B 0.9800 . ?
C22 H22C 0.9800 . ?
C23 H23A 0.9800 . ?
C23 H23B 0.9800 . ?
C23 H23C 0.9800 . ?
C24 H24A 0.9800 . ?
C24 H24B 0.9800 . ?
C24 H24C 0.9800 . ?
O2 C25 1.447(9) . ?
C25 C26 1.492(10) . ?
C25 H25A 0.9900 . ?
C25 H25B 0.9900 . ?
C26 C27 1.538(13) . ?
C26 H26A 0.9900 . ?
C26 H26B 0.9900 . ?
C27 C28 1.480(12) . ?
C27 H27A 0.9900 . ?
C27 H27B 0.9900 . ?
C28 N2 1.126(11) . ?
S3 C29 1.773(6) . ?
C29 C30 1.385(10) . ?
C29 C34 1.395(9) . ?
C30 C31 1.401(9) . ?
C30 H30 0.9500 . ?
C31 C32 1.393(9) . ?
C31 C35 1.526(10) . ?
C32 C33 1.384(9) . ?
C32 H32 0.9500 . ?
C33 C34 1.406(9) . ?
C33 S4 1.775(7) . ?
C34 O3 1.364(8) . ?
C35 C37 1.521(11) . ?
C35 C38 1.542(11) . ?
C35 C36 1.548(12) . ?
C36 H36A 0.9800 . ?
C36 H36B 0.9800 . ?
C36 H36C 0.9800 . ?
C37 H37A 0.9800 . ?
C37 H37B 0.9800 . ?
C37 H37C 0.9800 . ?
C38 H38A 0.9800 . ?
C38 H38B 0.9800 . ?
C38 H38C 0.9800 . ?
O3 C39 1.379(17) . ?
C39 C40 1.574(15) . ?
C39 H39A 0.9900 . ?
C39 H39B 0.9900 . ?
C40 C41 1.491(9) . ?
C40 H40A 0.9900 . ?
C40 H40B 0.9900 . ?
C41 C42 1.425(15) . ?
C41 H41A 0.9900 . ?
C41 H41B 0.9900 . ?
C42 N3 1.143(13) . ?
N3 Ag1 2.247(8) 1_455 ?
S4 C43 1.750(7) . ?
C43 C44 1.396(9) . ?
C43 C48 1.408(9) . ?
C44 C45 1.391(10) . ?
C44 H44 0.9500 . ?
C45 C46 1.399(10) . ?
C45 C49 1.534(9) . ?
C46 C47 1.389(9) . ?
C46 H46 0.9500 . ?
C47 C48 1.391(9) . ?
C48 O4 1.380(7) . ?
C49 C50 1.513(11) . ?
C49 C52 1.546(12) . ?
C49 C51 1.552(12) . ?
C50 H50A 0.9800 . ?
C50 H50B 0.9800 . ?
C50 H50C 0.9800 . ?
C51 H51A 0.9800 . ?
C51 H51B 0.9800 . ?
C51 H51C 0.9800 . ?
C52 H52A 0.9800 . ?
C52 H52B 0.9800 . ?
C52 H52C 0.9800 . ?
O4 C53 1.426(8) . ?
C53 C54 1.499(9) . ?
C53 H53A 0.9900 . ?
C53 H53B 0.9900 . ?
C54 C55 1.558(10) . ?
C54 H54A 0.9900 . ?
C54 H54B 0.9900 . ?
C55 C56 1.440(11) . ?
C55 H55A 0.9900 . ?
C55 H55B 0.9900 . ?
C56 N4 1.147(11) . ?
Sb1 F2A 1.799(16) . ?
Sb1 F2 1.800(10) . ?
Sb1 F1 1.830(10) . ?
Sb1 F1A 1.831(16) . ?
Sb1 F5A 1.839(16) . ?
Sb1 F3A 1.857(16) . ?
Sb1 F6 1.863(10) . ?
Sb1 F6A 1.864(16) . ?
Sb1 F3 1.863(10) . ?
Sb1 F4 1.873(10) . ?
Sb1 F5 1.900(10) . ?
Sb1 F4A 1.919(16) . ?
C57 Cl3 1.721(9) . ?
C57 Cl2 1.756(8) . ?
C57 Cl1 1.760(8) . ?
C57 H57 1.0000 . ?
C58 Cl6 1.72(2) . ?
C58 Cl4 1.73(2) . ?
C58 Cl5 1.77(2) . ?
C58 H58 1.0000 . ?
C59 Cl7 1.61(2) . ?
C59 Cl9 1.691(9) . ?
C59 Cl8 1.82(3) . ?
C59 H59 1.0000 . ?
Cl7 C59 1.61(2) 3_756 ?
